data_4133039
loop_
_publ_author_name
'Ahuja, Sapna'
'Raghunathan, Ramya'
'Kumarasamy, Elango'
'Jockusch, Steffen'
'Sivaguru, Jayaraman'

_publ_section_title
;
 Realizing the Photoene Reaction with Alkenes under Visible Light
 Irradiation and Bypassing the Favored [2 + 2]-Photocycloaddition.
;
_journal_issue 41
_journal_name_full 'Journal of the American Chemical Society'
_journal_page_first 13185
_journal_page_last 13189
_journal_paper_doi 10.1021/jacs.8b08100
_journal_volume 140
_journal_year 2018
_chemical_absolute_configuration ad
_chemical_formula_moiety 'C21 H29 N O2'
_chemical_formula_sum 'C21 H29 N O2'
_chemical_formula_weight 327.45
_space_group_crystal_system orthorhombic
_space_group_IT_number 19
_space_group_name_Hall 'P 2ac 2ab'
_space_group_name_H-M_alt 'P 21 21 21'
_atom_sites_solution_hydrogens geom
_atom_sites_solution_primary direct
_atom_sites_solution_secondary difmap
_audit_creation_date 2012-09-06
_audit_creation_method
;
  Olex2 1.2
  (compiled 2012.05.09 svn.r2324, GUI svn.r4230)
;
_cell_angle_alpha 90.00
_cell_angle_beta 90.00
_cell_angle_gamma 90.00
_cell_formula_units_Z 4
_cell_length_a 7.8906(3)
_cell_length_b 14.9107(4)
_cell_length_c 16.1614(5)
_cell_measurement_reflns_used 8605
_cell_measurement_temperature 100(2)
_cell_measurement_theta_max 66.60
_cell_measurement_theta_min 4.03
_cell_volume 1901.46(11)
_computing_cell_refinement 'Bruker SAINT'
_computing_data_collection 'Bruker APEX2'
_computing_data_reduction 'SAINT v7.68A (Bruker, 2009)'
_computing_molecular_graphics
;
O. V. Dolomanov, L. J. Bourhis, R. J. Gildea, J. A. K. Howard and H. Puschmann,
OLEX2: a complete structure solution, refinement and analysis program.
J. Appl. Cryst. (2009). 42, 339-341.
;
_computing_publication_material
;
O. V. Dolomanov, L. J. Bourhis, R. J. Gildea, J. A. K. Howard and H. Puschmann,
OLEX2: a complete structure solution, refinement and analysis program.
J. Appl. Cryst. (2009). 42, 339-341.
;
_computing_structure_refinement
;
XL, G.M. Sheldrick, Acta Cryst.
(2008). A64, 112-122
;
_computing_structure_solution
;
XS, G.M. Sheldrick, Acta Cryst.
(2008). A64, 112-122
;
_diffrn_ambient_temperature 100(2)
_diffrn_detector 'Bruker APEX2 area detector'
_diffrn_detector_area_resol_mean 7.9
_diffrn_detector_type 'CCD area detector'
_diffrn_measured_fraction_theta_full 0.995
_diffrn_measured_fraction_theta_max 0.996
_diffrn_measurement_device 'three-circle diffractometer'
_diffrn_measurement_device_type 'Bruker SMART APEX2 area detector'
_diffrn_measurement_method '\w and \f scans'
_diffrn_radiation_monochromator 'mirror optics'
_diffrn_radiation_probe x-ray
_diffrn_radiation_type 'Cu K\a'
_diffrn_radiation_wavelength 1.54178
_diffrn_radiation_xray_symbol K-L~3~
_diffrn_reflns_av_R_equivalents 0.0340
_diffrn_reflns_av_unetI/netI 0.0234
_diffrn_reflns_limit_h_max 9
_diffrn_reflns_limit_h_min -8
_diffrn_reflns_limit_k_max 17
_diffrn_reflns_limit_k_min -17
_diffrn_reflns_limit_l_max 17
_diffrn_reflns_limit_l_min -19
_diffrn_reflns_number 14442
_diffrn_reflns_theta_full 66.60
_diffrn_reflns_theta_max 66.60
_diffrn_reflns_theta_min 4.03
_diffrn_source 'microfocus sealed X-ray tube'
_diffrn_source_type 'Incoatec I\ms'
_diffrn_standards_number 0
_exptl_absorpt_coefficient_mu 0.565
_exptl_absorpt_correction_T_max 0.7528
_exptl_absorpt_correction_T_min 0.5726
_exptl_absorpt_correction_type multi-scan
_exptl_absorpt_process_details
;
SADABS-2008/1 (Bruker,2008) was used for absorption correction.
wR2(int) was 0.0767 before and 0.0446 after correction.
The Ratio of minimum to maximum transmission is 0.7606.
The \l/2 correction factor is 0.0015.
;
_exptl_crystal_colour 'clear colourless'
_exptl_crystal_colour_lustre clear
_exptl_crystal_colour_primary colourless
_exptl_crystal_density_diffrn 1.144
_exptl_crystal_density_method 'not measured'
_exptl_crystal_description plate
_exptl_crystal_F_000 712
_exptl_crystal_size_max 0.24
_exptl_crystal_size_mid 0.182
_exptl_crystal_size_min 0.045
_refine_diff_density_max 0.131
_refine_diff_density_min -0.140
_refine_diff_density_rms 0.032
_refine_ls_abs_structure_details 'Flack H D (1983), Acta Cryst. A39, 876-881'
_refine_ls_abs_structure_Flack 0.05(17)
_refine_ls_extinction_method none
_refine_ls_goodness_of_fit_ref 1.070
_refine_ls_hydrogen_treatment constr
_refine_ls_matrix_type full
_refine_ls_number_parameters 223
_refine_ls_number_reflns 3347
_refine_ls_number_restraints 0
_refine_ls_restrained_S_all 1.070
_refine_ls_R_factor_all 0.0289
_refine_ls_R_factor_gt 0.0278
_refine_ls_shift/su_max 0.001
_refine_ls_shift/su_mean 0.000
_refine_ls_structure_factor_coef Fsqd
_refine_ls_weighting_details 'calc w=1/[\s^2^(Fo^2^)+(0.0349P)^2^+0.3102P] where P=(Fo^2^+2Fc^2^)/3'
_refine_ls_weighting_scheme calc
_refine_ls_wR_factor_gt 0.0692
_refine_ls_wR_factor_ref 0.0701
_reflns_number_gt 3251
_reflns_number_total 3347
_reflns_threshold_expression >2sigma(I)
_cod_data_source_file ja8b08100_si_002.cif
_cod_data_source_block 4b_P,S,R
_cod_database_code 4133039

loop_
_space_group_symop_id
_space_group_symop_operation_xyz
1 'x, y, z'
2 '-x+1/2, -y, z+1/2'
3 'x+1/2, -y+1/2, -z'
4 '-x, y+1/2, -z+1/2'

loop_
_atom_site_label
_atom_site_type_symbol
_atom_site_fract_x
_atom_site_fract_y
_atom_site_fract_z
_atom_site_U_iso_or_equiv
_atom_site_adp_type
_atom_site_occupancy
_atom_site_symmetry_multiplicity
_atom_site_calc_flag
_atom_site_refinement_flags
O1 O 0.88495(11) 0.25386(6) 0.58497(5) 0.0240(2) Uani 1 1 d .
O2 O 0.59916(12) 0.47171(6) 0.72610(5) 0.0254(2) Uani 1 1 d .
N1 N 0.75670(12) 0.35495(6) 0.67281(6) 0.0167(2) Uani 1 1 d .
C1 C 0.53053(16) 0.26488(9) 0.80158(9) 0.0267(3) Uani 1 1 d .
H1A H 0.5222 0.3195 0.8350 0.040 Uiso 1 1 calc R
H1B H 0.4405 0.2231 0.8177 0.040 Uiso 1 1 calc R
H1C H 0.5183 0.2802 0.7429 0.040 Uiso 1 1 calc R
C2 C 0.70383(16) 0.22075(8) 0.81584(7) 0.0213(3) Uani 1 1 d .
C3 C 0.85178(16) 0.28775(8) 0.80773(7) 0.0188(3) Uani 1 1 d .
C4 C 0.87435(15) 0.34666(8) 0.74101(7) 0.0169(2) Uani 1 1 d .
C5 C 0.78053(15) 0.31197(8) 0.59625(7) 0.0173(2) Uani 1 1 d .
C6 C 0.65967(15) 0.35202(8) 0.53512(7) 0.0172(2) Uani 1 1 d .
H6 H 0.5878 0.3071 0.5054 0.021 Uiso 1 1 calc R
C7 C 0.73640(16) 0.42769(8) 0.47741(7) 0.0188(3) Uani 1 1 d .
C8 C 0.92907(16) 0.43557(9) 0.48044(8) 0.0239(3) Uani 1 1 d .
H8A H 0.9795 0.3814 0.4549 0.029 Uiso 1 1 calc R
H8B H 0.9658 0.4375 0.5390 0.029 Uiso 1 1 calc R
C9 C 0.99660(19) 0.51862(10) 0.43598(8) 0.0319(3) Uani 1 1 d .
H9A H 0.9718 0.5140 0.3767 0.048 Uiso 1 1 calc R
H9B H 1.1194 0.5228 0.4441 0.048 Uiso 1 1 calc R
H9C H 0.9419 0.5723 0.4586 0.048 Uiso 1 1 calc R
C10 C 1.12026(17) 0.34496(9) 0.86210(8) 0.0237(3) Uani 1 1 d .
H10 H 1.2040 0.3434 0.9043 0.028 Uiso 1 1 calc R
C11 C 0.97991(17) 0.28997(8) 0.86760(8) 0.0225(3) Uani 1 1 d .
H11 H 0.9698 0.2517 0.9144 0.027 Uiso 1 1 calc R
C12 C 0.72975(18) 0.14357(9) 0.75432(9) 0.0295(3) Uani 1 1 d .
H12A H 0.6378 0.0999 0.7605 0.044 Uiso 1 1 calc R
H12B H 0.8386 0.1142 0.7654 0.044 Uiso 1 1 calc R
H12C H 0.7294 0.1673 0.6978 0.044 Uiso 1 1 calc R
C13 C 0.6966(2) 0.18072(11) 0.90351(9) 0.0382(4) Uani 1 1 d .
H13A H 0.6880 0.2293 0.9442 0.057 Uiso 1 1 calc R
H13B H 0.7998 0.1459 0.9140 0.057 Uiso 1 1 calc R
H13C H 0.5975 0.1415 0.9083 0.057 Uiso 1 1 calc R
C14 C 0.66438(16) 0.42228(8) 0.38993(7) 0.0219(3) Uani 1 1 d .
H14A H 0.5399 0.4151 0.3937 0.026 Uiso 1 1 calc R
H14B H 0.6870 0.4798 0.3614 0.026 Uiso 1 1 calc R
C15 C 0.73515(18) 0.34648(9) 0.33749(8) 0.0287(3) Uani 1 1 d .
H15A H 0.6746 0.3442 0.2846 0.043 Uiso 1 1 calc R
H15B H 0.7205 0.2894 0.3668 0.043 Uiso 1 1 calc R
H15C H 0.8560 0.3569 0.3273 0.043 Uiso 1 1 calc R
C16 C 0.64026(17) 0.49896(8) 0.52986(8) 0.0220(3) Uani 1 1 d .
H16A H 0.5568 0.5341 0.4976 0.026 Uiso 1 1 calc R
H16B H 0.7162 0.5390 0.5616 0.026 Uiso 1 1 calc R
C17 C 0.55863(15) 0.42334(8) 0.58327(7) 0.0179(2) Uani 1 1 d .
C18 C 0.63374(15) 0.42257(8) 0.66922(7) 0.0181(2) Uani 1 1 d .
C19 C 0.36631(16) 0.41795(9) 0.58427(8) 0.0259(3) Uani 1 1 d .
H19A H 0.3238 0.4160 0.5273 0.039 Uiso 1 1 calc R
H19B H 0.3202 0.4708 0.6125 0.039 Uiso 1 1 calc R
H19C H 0.3309 0.3636 0.6137 0.039 Uiso 1 1 calc R
C20 C 1.01464(16) 0.40289(8) 0.73582(7) 0.0200(3) Uani 1 1 d .
H20 H 1.0246 0.4426 0.6901 0.024 Uiso 1 1 calc R
C21 C 1.13959(16) 0.40221(8) 0.79555(7) 0.0228(3) Uani 1 1 d .
H21 H 1.2361 0.4400 0.7910 0.027 Uiso 1 1 calc R

loop_
_atom_site_aniso_label
_atom_site_aniso_U_11
_atom_site_aniso_U_22
_atom_site_aniso_U_33
_atom_site_aniso_U_23
_atom_site_aniso_U_13
_atom_site_aniso_U_12
O1 0.0276(5) 0.0225(4) 0.0218(4) -0.0006(3) 0.0017(4) 0.0090(4)
O2 0.0304(5) 0.0262(5) 0.0195(4) -0.0045(4) 0.0009(4) 0.0077(4)
N1 0.0172(5) 0.0174(5) 0.0156(5) 0.0004(4) -0.0002(4) 0.0007(4)
C1 0.0204(6) 0.0243(6) 0.0353(7) -0.0030(6) 0.0037(6) -0.0037(5)
C2 0.0220(6) 0.0209(6) 0.0209(6) 0.0024(5) 0.0006(5) -0.0042(5)
C3 0.0195(6) 0.0190(6) 0.0179(6) -0.0013(4) 0.0013(5) 0.0009(5)
C4 0.0170(6) 0.0178(5) 0.0158(6) -0.0020(4) -0.0007(5) 0.0025(5)
C5 0.0184(6) 0.0165(5) 0.0170(6) 0.0013(4) 0.0035(5) -0.0028(5)
C6 0.0179(6) 0.0183(5) 0.0155(5) 0.0001(5) 0.0002(5) -0.0007(5)
C7 0.0213(6) 0.0186(6) 0.0166(6) 0.0022(5) 0.0006(5) 0.0001(5)
C8 0.0225(7) 0.0289(7) 0.0204(6) 0.0044(5) -0.0013(5) -0.0043(5)
C9 0.0303(8) 0.0392(8) 0.0262(7) 0.0082(6) 0.0000(6) -0.0111(6)
C10 0.0214(6) 0.0289(7) 0.0208(6) -0.0014(5) -0.0054(5) -0.0002(5)
C11 0.0255(7) 0.0235(6) 0.0186(6) 0.0038(5) -0.0009(5) 0.0013(5)
C12 0.0293(7) 0.0202(6) 0.0389(8) -0.0022(5) 0.0049(6) -0.0038(6)
C13 0.0379(8) 0.0473(9) 0.0295(7) 0.0149(7) -0.0033(7) -0.0175(7)
C14 0.0221(6) 0.0258(6) 0.0179(6) 0.0032(5) -0.0006(5) 0.0013(5)
C15 0.0313(7) 0.0334(7) 0.0213(6) -0.0040(6) 0.0017(6) 0.0007(6)
C16 0.0287(7) 0.0182(6) 0.0191(6) 0.0020(5) 0.0007(5) 0.0009(5)
C17 0.0188(6) 0.0182(5) 0.0168(5) 0.0003(5) 0.0004(5) 0.0004(5)
C18 0.0184(6) 0.0178(5) 0.0180(6) 0.0017(5) 0.0024(5) 0.0000(5)
C19 0.0182(6) 0.0313(7) 0.0282(6) -0.0001(5) -0.0004(5) 0.0034(5)
C20 0.0216(6) 0.0194(6) 0.0191(6) 0.0014(5) 0.0023(5) -0.0010(5)
C21 0.0191(6) 0.0245(6) 0.0247(6) -0.0015(5) -0.0003(5) -0.0046(5)

loop_
_atom_type_symbol
_atom_type_description
_atom_type_scat_dispersion_real
_atom_type_scat_dispersion_imag
_atom_type_scat_source
C C 0.0181 0.0091 'International Tables Vol C Tables 4.2.6.8 and 6.1.1.4'
H H 0.0000 0.0000 'International Tables Vol C Tables 4.2.6.8 and 6.1.1.4'
N N 0.0311 0.0180 'International Tables Vol C Tables 4.2.6.8 and 6.1.1.4'
O O 0.0492 0.0322 'International Tables Vol C Tables 4.2.6.8 and 6.1.1.4'

loop_
_geom_angle_atom_site_label_1
_geom_angle_atom_site_label_2
_geom_angle_atom_site_label_3
_geom_angle
C5 N1 C4 123.09(9)
C18 N1 C4 122.52(10)
C18 N1 C5 112.60(10)
H1A C1 H1B 109.5
H1A C1 H1C 109.5
H1B C1 H1C 109.5
C2 C1 H1A 109.5
C2 C1 H1B 109.5
C2 C1 H1C 109.5
C1 C2 C3 112.58(10)
C1 C2 C13 105.76(11)
C12 C2 C1 110.06(11)
C12 C2 C3 109.26(10)
C12 C2 C13 108.10(11)
C13 C2 C3 110.95(10)
C4 C3 C2 124.56(11)
C11 C3 C2 120.22(10)
C11 C3 C4 115.15(11)
C3 C4 N1 123.92(11)
C20 C4 N1 114.41(10)
C20 C4 C3 121.66(11)
O1 C5 N1 123.38(11)
O1 C5 C6 128.33(11)
N1 C5 C6 108.28(10)
C5 C6 H6 114.3
C5 C6 C7 115.41(10)
C5 C6 C17 105.77(9)
C7 C6 H6 114.3
C17 C6 H6 114.3
C17 C6 C7 90.20(8)
C8 C7 C6 114.64(10)
C8 C7 C14 113.88(10)
C8 C7 C16 114.56(11)
C14 C7 C6 111.44(10)
C14 C7 C16 111.05(10)
C16 C7 C6 88.82(8)
C7 C8 H8A 108.9
C7 C8 H8B 108.9
C7 C8 C9 113.26(11)
H8A C8 H8B 107.7
C9 C8 H8A 108.9
C9 C8 H8B 108.9
C8 C9 H9A 109.5
C8 C9 H9B 109.5
C8 C9 H9C 109.5
H9A C9 H9B 109.5
H9A C9 H9C 109.5
H9B C9 H9C 109.5
C11 C10 H10 119.8
C11 C10 C21 120.37(12)
C21 C10 H10 119.8
C3 C11 H11 118.4
C10 C11 C3 123.29(11)
C10 C11 H11 118.4
C2 C12 H12A 109.5
C2 C12 H12B 109.5
C2 C12 H12C 109.5
H12A C12 H12B 109.5
H12A C12 H12C 109.5
H12B C12 H12C 109.5
C2 C13 H13A 109.5
C2 C13 H13B 109.5
C2 C13 H13C 109.5
H13A C13 H13B 109.5
H13A C13 H13C 109.5
H13B C13 H13C 109.5
C7 C14 H14A 108.6
C7 C14 H14B 108.6
H14A C14 H14B 107.5
C15 C14 C7 114.80(11)
C15 C14 H14A 108.6
C15 C14 H14B 108.6
C14 C15 H15A 109.5
C14 C15 H15B 109.5
C14 C15 H15C 109.5
H15A C15 H15B 109.5
H15A C15 H15C 109.5
H15B C15 H15C 109.5
C7 C16 H16A 113.6
C7 C16 H16B 113.6
C7 C16 C17 90.52(9)
H16A C16 H16B 110.8
C17 C16 H16A 113.6
C17 C16 H16B 113.6
C6 C17 C16 90.33(9)
C18 C17 C6 104.85(9)
C18 C17 C16 110.64(10)
C18 C17 C19 112.43(10)
C19 C17 C6 119.07(11)
C19 C17 C16 117.17(10)
O2 C18 N1 124.21(11)
O2 C18 C17 127.39(11)
N1 C18 C17 108.39(10)
C17 C19 H19A 109.5
C17 C19 H19B 109.5
C17 C19 H19C 109.5
H19A C19 H19B 109.5
H19A C19 H19C 109.5
H19B C19 H19C 109.5
C4 C20 H20 119.3
C21 C20 C4 121.47(11)
C21 C20 H20 119.3
C10 C21 H21 121.0
C20 C21 C10 118.05(12)
C20 C21 H21 121.0

loop_
_geom_bond_atom_site_label_1
_geom_bond_atom_site_label_2
_geom_bond_distance
O1 C5 1.2095(14)
O2 C18 1.2067(15)
N1 C4 1.4463(15)
N1 C5 1.4060(15)
N1 C18 1.4005(15)
C1 H1A 0.9800
C1 H1B 0.9800
C1 H1C 0.9800
C1 C2 1.5349(18)
C2 C3 1.5421(17)
C2 C12 1.5345(17)
C2 C13 1.5386(17)
C3 C4 1.4022(16)
C3 C11 1.3998(18)
C4 C20 1.3912(17)
C5 C6 1.4973(17)
C6 H6 1.0000
C6 C7 1.5841(16)
C6 C17 1.5401(16)
C7 C8 1.5255(17)
C7 C14 1.5260(16)
C7 C16 1.5568(17)
C8 H8A 0.9900
C8 H8B 0.9900
C8 C9 1.5277(18)
C9 H9A 0.9800
C9 H9B 0.9800
C9 H9C 0.9800
C10 H10 0.9500
C10 C11 1.3808(19)
C10 C21 1.3817(18)
C11 H11 0.9500
C12 H12A 0.9800
C12 H12B 0.9800
C12 H12C 0.9800
C13 H13A 0.9800
C13 H13B 0.9800
C13 H13C 0.9800
C14 H14A 0.9900
C14 H14B 0.9900
C14 C15 1.5189(18)
C15 H15A 0.9800
C15 H15B 0.9800
C15 H15C 0.9800
C16 H16A 0.9900
C16 H16B 0.9900
C16 C17 1.5592(17)
C17 C18 1.5103(16)
C17 C19 1.5197(17)
C19 H19A 0.9800
C19 H19B 0.9800
C19 H19C 0.9800
C20 H20 0.9500
C20 C21 1.3798(18)
C21 H21 0.9500
